data_7239118
loop_
_publ_author_name
'Palanisamy, Pandaram'
'Jenniefer, Samson Jegan'
'Muthiah, Packianathan Thomas'
'Kumaresan, Sudalaiandi'

_publ_section_title
;
 Synthesis, characterization, antimicrobial, anticancer, and
 antituberculosis activity of some new pyrazole, isoxazole, pyrimidine and
 benzodiazepine derivatives containing thiochromeno and benzothiepino
 moieties
;
_journal_issue 42
_journal_name_full 'RSC Advances'
_journal_page_first 19300
_journal_paper_doi 10.1039/c3ra42283f
_journal_volume 3
_journal_year 2013
_chemical_formula_moiety 'C20 H18 N2 O2 S'
_chemical_formula_sum 'C20 H18 N2 O2 S'
_chemical_formula_weight 350.43
_space_group_IT_number 2
_space_group_name_Hall '-P 1'
_space_group_name_H-M_alt 'P -1'
_symmetry_cell_setting triclinic
_symmetry_space_group_name_H-M 'P -1'
_atom_sites_solution_hydrogens geom
_atom_sites_solution_primary direct
_atom_sites_solution_secondary difmap
_audit_creation_method SHELXL-97
_cell_angle_alpha 99.234(5)
_cell_angle_beta 106.409(5)
_cell_angle_gamma 93.053(5)
_cell_formula_units_Z 2
_cell_length_a 8.337(5)
_cell_length_b 8.480(5)
_cell_length_c 12.878(5)
_cell_measurement_reflns_used 5193
_cell_measurement_temperature 296(2)
_cell_measurement_theta_max 30.42
_cell_measurement_theta_min 1.68
_cell_volume 857.4(8)
_computing_cell_refinement 'SAINT (Bruker, 2008)'
_computing_data_collection 'APEX2 (Bruker, 2008)'
_computing_data_reduction 'SAINT (Bruker, 2008)'
_computing_molecular_graphics 'PLATON (Spek, 2003)'
_computing_publication_material 'PLATON (Spek, 2003)'
_computing_structure_refinement 'SHELXL-97 (Sheldrick, 1997)'
_computing_structure_solution 'SHELXS-97 (Sheldrick, 1990)'
_diffrn_ambient_temperature 296(2)
_diffrn_measured_fraction_theta_full 0.996
_diffrn_measured_fraction_theta_max 0.996
_diffrn_measurement_device_type 'Bruker SMART APEXII CCD area-detector'
_diffrn_measurement_method '\f and \w scans'
_diffrn_radiation_monochromator graphite
_diffrn_radiation_source 'fine-focus sealed tube'
_diffrn_radiation_type MoK\a
_diffrn_radiation_wavelength 0.71073
_diffrn_reflns_av_R_equivalents 0.0237
_diffrn_reflns_av_sigmaI/netI 0.0212
_diffrn_reflns_limit_h_max 11
_diffrn_reflns_limit_h_min -11
_diffrn_reflns_limit_k_max 12
_diffrn_reflns_limit_k_min -12
_diffrn_reflns_limit_l_max 18
_diffrn_reflns_limit_l_min -18
_diffrn_reflns_number 20363
_diffrn_reflns_theta_full 30.42
_diffrn_reflns_theta_max 30.42
_diffrn_reflns_theta_min 1.68
_exptl_absorpt_coefficient_mu 0.205
_exptl_absorpt_correction_T_max 0.9843
_exptl_absorpt_correction_T_min 0.9824
_exptl_absorpt_correction_type multi-scan
_exptl_absorpt_process_details '(SADABS; Bruker, 2008)'
_exptl_crystal_colour colourless
_exptl_crystal_density_diffrn 1.357
_exptl_crystal_density_method 'not measured'
_exptl_crystal_description prism
_exptl_crystal_F_000 368.0
_exptl_crystal_size_max 0.09
_exptl_crystal_size_mid 0.08
_exptl_crystal_size_min 0.08
_refine_diff_density_max 0.266
_refine_diff_density_min -0.267
_refine_diff_density_rms 0.040
_refine_ls_extinction_method none
_refine_ls_goodness_of_fit_ref 1.046
_refine_ls_hydrogen_treatment constr
_refine_ls_matrix_type full
_refine_ls_number_parameters 227
_refine_ls_number_reflns 5176
_refine_ls_number_restraints 0
_refine_ls_restrained_S_all 1.046
_refine_ls_R_factor_all 0.0492
_refine_ls_R_factor_gt 0.0390
_refine_ls_shift/su_max 0.001
_refine_ls_shift/su_mean 0.000
_refine_ls_structure_factor_coef Fsqd
_refine_ls_weighting_details 'calc w=1/[\s^2^(Fo^2^)+(0.0528P)^2^+0.1687P] where P=(Fo^2^+2Fc^2^)/3'
_refine_ls_weighting_scheme calc
_refine_ls_wR_factor_gt 0.1052
_refine_ls_wR_factor_ref 0.1128
_reflns_number_gt 4166
_reflns_number_total 5176
_reflns_threshold_expression >2sigma(I)
_cod_data_source_file c3ra42283f.txt
_cod_data_source_block shelxl
_cod_original_sg_symbol_H-M P-1
_cod_database_code 7239118

loop_
_symmetry_equiv_pos_as_xyz
'x, y, z'
'-x, -y, -z'

loop_
_atom_site_label
_atom_site_type_symbol
_atom_site_fract_x
_atom_site_fract_y
_atom_site_fract_z
_atom_site_U_iso_or_equiv
_atom_site_adp_type
_atom_site_occupancy
_atom_site_symmetry_multiplicity
_atom_site_calc_flag
_atom_site_refinement_flags
S1 S 0.43257(4) 0.81009(5) 0.12441(3) 0.05177(11) Uani 1 1 d .
C14 C 0.62706(19) 0.72492(17) -0.01154(10) 0.0488(3) Uani 1 1 d .
H14 H 0.5301 0.6643 -0.0587 0.059 Uiso 1 1 calc R
O2 O 0.64756(13) 0.84823(11) 0.55049(7) 0.0445(2) Uani 1 1 d .
N2 N 0.84229(12) 1.11749(11) 0.33334(7) 0.0332(2) Uani 1 1 d .
O1 O 0.79165(15) 1.08592(12) 0.63597(7) 0.0558(3) Uani 1 1 d .
C2 C 0.72221(14) 0.88534(13) 0.34649(9) 0.0334(2) Uani 1 1 d .
C6 C 1.06615(18) 1.50911(15) 0.34117(12) 0.0482(3) Uani 1 1 d .
H6 H 1.1426 1.5881 0.3923 0.058 Uiso 1 1 calc R
C1 C 0.77521(14) 0.96625(13) 0.27544(9) 0.0326(2) Uani 1 1 d .
C3 C 0.76366(15) 0.99693(13) 0.44660(8) 0.0335(2) Uani 1 1 d .
C11 C 0.91768(16) 0.90230(14) 0.12909(10) 0.0386(2) Uani 1 1 d .
H11 H 1.0161 0.9608 0.1761 0.046 Uiso 1 1 calc R
C20 C 0.5135(2) 0.66761(18) 0.63111(13) 0.0542(3) Uani 1 1 d .
H20A H 0.4113 0.6684 0.5735 0.081 Uiso 1 1 calc R
H20B H 0.4872 0.6514 0.6968 0.081 Uiso 1 1 calc R
H20C H 0.5746 0.5822 0.6088 0.081 Uiso 1 1 calc R
N1 N 0.83592(13) 1.13684(11) 0.43825(7) 0.0352(2) Uani 1 1 d .
C10 C 0.77370(15) 0.89598(13) 0.16295(9) 0.0336(2) Uani 1 1 d .
C4 C 0.89908(14) 1.25501(13) 0.29711(9) 0.0326(2) Uani 1 1 d .
C17 C 0.64190(17) 0.71563(14) 0.31367(10) 0.0410(3) Uani 1 1 d .
H17B H 0.6409 0.6741 0.3794 0.049 Uiso 1 1 calc R
H17A H 0.7092 0.6506 0.2770 0.049 Uiso 1 1 calc R
C9 C 0.83288(16) 1.27679(14) 0.18949(10) 0.0397(3) Uani 1 1 d .
H9 H 0.7526 1.2003 0.1389 0.048 Uiso 1 1 calc R
C5 C 1.01580(16) 1.37171(15) 0.37378(10) 0.0411(3) Uani 1 1 d .
H5 H 1.0594 1.3574 0.4461 0.049 Uiso 1 1 calc R
C19 C 0.61866(19) 0.82473(16) 0.65321(10) 0.0456(3) Uani 1 1 d .
H19A H 0.5608 0.9114 0.6798 0.055 Uiso 1 1 calc R
H19B H 0.7249 0.8233 0.7087 0.055 Uiso 1 1 calc R
C16 C 0.46237(19) 0.69951(17) 0.23735(12) 0.0511(3) Uani 1 1 d .
H16A H 0.3891 0.7362 0.2809 0.061 Uiso 1 1 calc R
H16B H 0.4274 0.5866 0.2067 0.061 Uiso 1 1 calc R
C15 C 0.62528(16) 0.80644(15) 0.09145(9) 0.0390(3) Uani 1 1 d .
C13 C 0.7710(2) 0.73350(17) -0.04391(11) 0.0509(3) Uani 1 1 d .
H13 H 0.7704 0.6794 -0.1128 0.061 Uiso 1 1 calc R
C8 C 0.88782(19) 1.41419(16) 0.15801(11) 0.0464(3) Uani 1 1 d .
H8 H 0.8460 1.4283 0.0855 0.056 Uiso 1 1 calc R
C18 C 0.73855(15) 0.98499(14) 0.55429(9) 0.0364(2) Uani 1 1 d .
C7 C 1.00413(19) 1.53009(15) 0.23368(13) 0.0487(3) Uani 1 1 d .
H7 H 1.0404 1.6218 0.2121 0.058 Uiso 1 1 calc R
C12 C 0.91645(19) 0.82234(16) 0.02596(11) 0.0455(3) Uani 1 1 d .
H12 H 1.0132 0.8285 0.0038 0.055 Uiso 1 1 calc R

loop_
_atom_site_aniso_label
_atom_site_aniso_U_11
_atom_site_aniso_U_22
_atom_site_aniso_U_33
_atom_site_aniso_U_23
_atom_site_aniso_U_13
_atom_site_aniso_U_12
S1 0.03807(18) 0.0661(2) 0.04463(18) -0.00223(15) 0.00933(13) 0.00130(15)
C14 0.0534(8) 0.0512(7) 0.0326(6) -0.0074(5) 0.0077(5) -0.0017(6)
O2 0.0611(6) 0.0409(4) 0.0321(4) 0.0039(3) 0.0180(4) -0.0037(4)
N2 0.0396(5) 0.0303(4) 0.0268(4) 0.0006(3) 0.0086(4) -0.0021(4)
O1 0.0752(7) 0.0537(6) 0.0319(4) -0.0046(4) 0.0162(4) -0.0141(5)
C2 0.0380(6) 0.0308(5) 0.0300(5) 0.0011(4) 0.0107(4) 0.0002(4)
C6 0.0451(7) 0.0343(6) 0.0597(8) 0.0003(5) 0.0129(6) -0.0059(5)
C1 0.0362(5) 0.0297(5) 0.0289(5) -0.0008(4) 0.0091(4) -0.0011(4)
C3 0.0374(6) 0.0337(5) 0.0274(5) 0.0023(4) 0.0083(4) 0.0018(4)
C11 0.0447(6) 0.0362(5) 0.0351(5) 0.0040(4) 0.0142(5) -0.0013(5)
C20 0.0596(9) 0.0506(8) 0.0599(8) 0.0168(6) 0.0264(7) 0.0036(6)
N1 0.0416(5) 0.0343(5) 0.0263(4) 0.0004(3) 0.0083(4) -0.0007(4)
C10 0.0419(6) 0.0294(5) 0.0277(5) 0.0011(4) 0.0101(4) 0.0009(4)
C4 0.0348(5) 0.0289(5) 0.0337(5) 0.0022(4) 0.0117(4) 0.0016(4)
C17 0.0537(7) 0.0300(5) 0.0393(6) -0.0006(4) 0.0189(5) -0.0039(5)
C9 0.0460(7) 0.0350(5) 0.0352(5) 0.0039(4) 0.0093(5) 0.0019(5)
C5 0.0426(6) 0.0370(6) 0.0380(6) 0.0007(5) 0.0075(5) -0.0036(5)
C19 0.0582(8) 0.0476(7) 0.0354(6) 0.0095(5) 0.0203(6) 0.0038(6)
C16 0.0500(8) 0.0462(7) 0.0528(7) -0.0070(6) 0.0203(6) -0.0128(6)
C15 0.0416(6) 0.0396(6) 0.0317(5) -0.0019(4) 0.0096(5) 0.0007(5)
C13 0.0667(9) 0.0523(7) 0.0323(6) -0.0034(5) 0.0192(6) 0.0038(6)
C8 0.0596(8) 0.0404(6) 0.0438(6) 0.0132(5) 0.0185(6) 0.0101(6)
C18 0.0408(6) 0.0380(6) 0.0289(5) 0.0044(4) 0.0091(4) 0.0032(4)
C7 0.0528(8) 0.0343(6) 0.0653(8) 0.0132(6) 0.0256(7) 0.0041(5)
C12 0.0563(8) 0.0461(7) 0.0398(6) 0.0063(5) 0.0246(6) 0.0042(6)

loop_
_atom_type_symbol
_atom_type_description
_atom_type_scat_dispersion_real
_atom_type_scat_dispersion_imag
_atom_type_scat_source
C C 0.0033 0.0016 'International Tables Vol C Tables 4.2.6.8 and 6.1.1.4'
H H 0.0000 0.0000 'International Tables Vol C Tables 4.2.6.8 and 6.1.1.4'
N N 0.0061 0.0033 'International Tables Vol C Tables 4.2.6.8 and 6.1.1.4'
O O 0.0106 0.0060 'International Tables Vol C Tables 4.2.6.8 and 6.1.1.4'
S S 0.1246 0.1234 'International Tables Vol C Tables 4.2.6.8 and 6.1.1.4'

loop_
_geom_angle_atom_site_label_1
_geom_angle_atom_site_label_2
_geom_angle_atom_site_label_3
_geom_angle
C15 S1 C16 104.26(7)
C13 C14 C15 120.71(12)
C18 O2 C19 115.99(9)
N1 N2 C1 111.68(9)
N1 N2 C4 117.56(9)
C1 N2 C4 130.43(10)
C1 C2 C3 104.47(10)
C1 C2 C17 122.98(10)
C3 C2 C17 132.54(10)
C7 C6 C5 120.69(12)
N2 C1 C2 106.90(10)
N2 C1 C10 127.46(10)
C2 C1 C10 125.39(10)
N1 C3 C2 111.83(10)
N1 C3 C18 116.71(10)
C2 C3 C18 131.46(11)
C12 C11 C10 120.78(12)
C3 N1 N2 105.11(9)
C11 C10 C15 119.28(11)
C11 C10 C1 121.99(10)
C15 C10 C1 118.44(11)
C9 C4 C5 120.40(11)
C9 C4 N2 120.88(10)
C5 C4 N2 118.63(10)
C2 C17 C16 113.03(11)
C4 C9 C8 119.26(11)
C6 C5 C4 119.34(12)
O2 C19 C20 107.58(11)
C17 C16 S1 115.09(9)
C14 C15 C10 119.12(12)
C14 C15 S1 119.39(10)
C10 C15 S1 121.24(9)
C14 C13 C12 120.17(12)
C7 C8 C9 120.54(13)
O1 C18 O2 123.37(11)
O1 C18 C3 124.55(11)
O2 C18 C3 112.07(9)
C6 C7 C8 119.74(12)
C13 C12 C11 119.92(13)

loop_
_geom_bond_atom_site_label_1
_geom_bond_atom_site_label_2
_geom_bond_distance
S1 C15 1.7745(16)
S1 C16 1.8206(17)
C14 C13 1.379(2)
C14 C15 1.3983(17)
O2 C18 1.3379(16)
O2 C19 1.4516(15)
N2 N1 1.3510(14)
N2 C1 1.3765(14)
N2 C4 1.4291(15)
O1 C18 1.2010(15)
C2 C1 1.3787(16)
C2 C3 1.4139(15)
C2 C17 1.4968(17)
C6 C7 1.378(2)
C6 C5 1.3837(19)
C1 C10 1.4716(16)
C3 N1 1.3354(16)
C3 C18 1.4779(16)
C11 C12 1.3879(18)
C11 C10 1.3894(18)
C20 C19 1.496(2)
C10 C15 1.4098(17)
C4 C9 1.3858(17)
C4 C5 1.3937(16)
C17 C16 1.526(2)
C9 C8 1.3897(18)
C13 C12 1.384(2)
C8 C7 1.383(2)
